data_4518098
loop_
_publ_author_name
'Ushakov, Evgeny N.'
'Martyanov, Timofey P.'
'Vedernikov, Artem I.'
'Efremova, Asya A.'
'Moiseeva, Anna A.'
'Kuz&#x2019;mina, Lyudmila G.'
'Dmitrieva, Svetlana N.'
'Howard, Judith A. K.'
'Gromov, Sergey P.'

_publ_section_title
;
 Highly Stable Supramolecular Donor--Acceptor Complexes Involving a
 Bis(18-Crown-6)azobenzene as Weak Donor: Structure--Property
 Relationships
;
_journal_name_full 'ACS Omega'
_journal_paper_doi 10.1021/acsomega.0c03441
_journal_year 2020
_chemical_formula_sum 'C32 H46 N2 O12'
_chemical_formula_weight 650.71
_chemical_name_systematic
;
(E)-di-2,3,5,6,8,9,11,12,14,15-decahydro-1,4,7,10,13,16-
benzohexaoxacyclooctadecin-18-yldiazene
;
_space_group_crystal_system monoclinic
_space_group_IT_number 14
_space_group_name_Hall '-P 2ybc'
_space_group_name_H-M_alt 'P 1 21/c 1'
_atom_sites_solution_hydrogens geom
_audit_creation_method SHELXL-2014/7
_cell_angle_alpha 90
_cell_angle_beta 95.134(5)
_cell_angle_gamma 90
_cell_formula_units_Z 2
_cell_length_a 20.838(5)
_cell_length_b 9.193(2)
_cell_length_c 8.4373(19)
_cell_measurement_reflns_used 2150
_cell_measurement_temperature 120(2)
_cell_measurement_theta_max 28.985
_cell_measurement_theta_min 2.985
_cell_volume 1609.8(6)
_computing_structure_refinement 'SHELXL-2014/7 (Sheldrick, 2014)'
_diffrn_ambient_temperature 120(2)
_diffrn_measured_fraction_theta_full 0.989
_diffrn_measured_fraction_theta_max 0.985
_diffrn_measurement_device_type 'Bruker SMART APEX'
_diffrn_measurement_method /W
_diffrn_radiation_type MoK\a
_diffrn_radiation_wavelength 0.71073
_diffrn_reflns_av_R_equivalents 0.0450
_diffrn_reflns_av_unetI/netI 0.0761
_diffrn_reflns_Laue_measured_fraction_full 0.989
_diffrn_reflns_Laue_measured_fraction_max 0.985
_diffrn_reflns_limit_h_max 27
_diffrn_reflns_limit_h_min -24
_diffrn_reflns_limit_k_max 7
_diffrn_reflns_limit_k_min -12
_diffrn_reflns_limit_l_max 11
_diffrn_reflns_limit_l_min -11
_diffrn_reflns_number 8982
_diffrn_reflns_point_group_measured_fraction_full 0.989
_diffrn_reflns_point_group_measured_fraction_max 0.985
_diffrn_reflns_theta_full 25.242
_diffrn_reflns_theta_max 27.996
_diffrn_reflns_theta_min 2.944
_exptl_absorpt_coefficient_mu 0.103
_exptl_absorpt_correction_type none
_exptl_crystal_colour yellow
_exptl_crystal_density_diffrn 1.342
_exptl_crystal_description plate
_exptl_crystal_F_000 696
_exptl_crystal_size_max 0.320
_exptl_crystal_size_mid 0.300
_exptl_crystal_size_min 0.060
_refine_diff_density_max 0.364
_refine_diff_density_min -0.242
_refine_diff_density_rms 0.064
_refine_ls_extinction_method none
_refine_ls_goodness_of_fit_ref 1.037
_refine_ls_hydrogen_treatment constr
_refine_ls_matrix_type full
_refine_ls_number_parameters 356
_refine_ls_number_reflns 3827
_refine_ls_number_restraints 37
_refine_ls_restrained_S_all 1.033
_refine_ls_R_factor_all 0.1231
_refine_ls_R_factor_gt 0.0885
_refine_ls_shift/su_max 0.000
_refine_ls_shift/su_mean 0.000
_refine_ls_structure_factor_coef Fsqd
_refine_ls_weighting_details 'w=1/[\s^2^(Fo^2^)+(0.0810P)^2^+2.3578P] where P=(Fo^2^+2Fc^2^)/3'
_refine_ls_weighting_scheme calc
_refine_ls_wR_factor_gt 0.2106
_refine_ls_wR_factor_ref 0.2240
_reflns_Friedel_coverage 0.000
_reflns_number_gt 2591
_reflns_number_total 3827
_reflns_threshold_expression 'I > 2\s(I)'
_cod_data_source_file ao0c03441_si_002.cif
_cod_data_source_block n
_cod_original_cell_volume 1609.7(6)
_cod_original_sg_symbol_H-M 'P 21/c'
_cod_database_code 4518098
_shelx_shelxl_version_number 2014/7
_shelx_space_group_comment
;
The symmetry employed for this shelxl refinement is uniquely defined
by the following loop, which should always be used as a source of
symmetry information in preference to the above space-group names.
They are only intended as comments.
;
_shelx_estimated_absorpt_t_min 0.968
_shelx_estimated_absorpt_t_max 0.994

loop_
_space_group_symop_operation_xyz
'x, y, z'
'-x, y+1/2, -z+1/2'
'-x, -y, -z'
'x, -y-1/2, z-1/2'

loop_
_atom_site_label
_atom_site_type_symbol
_atom_site_fract_x
_atom_site_fract_y
_atom_site_fract_z
_atom_site_U_iso_or_equiv
_atom_site_adp_type
_atom_site_occupancy
_atom_site_site_symmetry_order
_atom_site_calc_flag
_atom_site_refinement_flags_posn
_atom_site_refinement_flags_adp
_atom_site_refinement_flags_occupancy
_atom_site_disorder_assembly
_atom_site_disorder_group
O1 O 0.65211(9) 0.5314(2) 0.6204(2) 0.0250(5) Uani 1 1 d . . . . .
O2 O 0.73803(10) 0.7173(3) 0.8075(2) 0.0341(5) Uani 1 1 d . . . . .
C7 C 0.63396(13) 0.6245(3) 0.7440(3) 0.0251(6) Uani 1 1 d . . . . .
H7A H 0.5957 0.5845 0.7905 0.030 Uiso 1 1 calc R U . . .
H7B H 0.6230 0.7223 0.7007 0.030 Uiso 1 1 calc R U . . .
C8 C 0.68967(15) 0.6346(3) 0.8696(3) 0.0290(6) Uani 1 1 d . . . . .
H8A H 0.6758 0.6817 0.9664 0.035 Uiso 1 1 calc R U . . .
H8B H 0.7060 0.5362 0.8985 0.035 Uiso 1 1 calc R U . . .
N1 N 0.4923(3) 0.5405(6) 0.0546(8) 0.0222(11) Uani 0.538(4) 1 d . . P A 1
O3 O 0.8800(2) 0.6440(5) 0.8564(5) 0.0327(11) Uani 0.538(4) 1 d . . P A 1
O4 O 0.9492(2) 0.4131(5) 0.6702(6) 0.0384(12) Uani 0.538(4) 1 d . . P A 1
O5 O 0.8223(2) 0.3633(5) 0.3598(7) 0.0377(12) Uani 0.538(4) 1 d . . P A 1
O6 O 0.6865(6) 0.3819(11) 0.3872(14) 0.0266(18) Uani 0.538(4) 1 d . . P A 1
C1 C 0.5347(2) 0.5375(6) 0.1957(7) 0.0197(13) Uani 0.538(4) 1 d G U P A 1
C2 C 0.5174(3) 0.6228(6) 0.3211(9) 0.0251(17) Uani 0.538(4) 1 d G . P A 1
H2A H 0.4791 0.6792 0.3092 0.030 Uiso 0.538(4) 1 calc R U P A 1
C3 C 0.5562(5) 0.6257(9) 0.4639(8) 0.0204(16) Uani 0.538(4) 1 d G . P A 1
H3A H 0.5444 0.6840 0.5496 0.024 Uiso 0.538(4) 1 calc R U P A 1
C4 C 0.6123(5) 0.5432(10) 0.4814(8) 0.0176(19) Uani 0.538(4) 1 d G U P A 1
C5 C 0.6296(3) 0.4579(9) 0.3560(10) 0.0259(19) Uani 0.538(4) 1 d G . P A 1
C6 C 0.5908(3) 0.4550(7) 0.2132(7) 0.0222(16) Uani 0.538(4) 1 d G . P A 1
H6A H 0.6026 0.3967 0.1275 0.027 Uiso 0.538(4) 1 calc R U P A 1
C9 C 0.7871(5) 0.7773(16) 0.9220(18) 0.022(2) Uani 0.538(4) 1 d D U P A 1
H9A H 0.7661 0.8118 1.0157 0.027 Uiso 0.538(4) 1 calc R U P A 1
H9B H 0.8065 0.8631 0.8736 0.027 Uiso 0.538(4) 1 calc R U P A 1
C10 C 0.8409(3) 0.6728(6) 0.9788(7) 0.0301(13) Uani 0.538(4) 1 d D . P A 1
H10A H 0.8672 0.7159 1.0705 0.036 Uiso 0.538(4) 1 calc R U P A 1
H10B H 0.8221 0.5808 1.0144 0.036 Uiso 0.538(4) 1 calc R U P A 1
C11 C 0.9359(3) 0.5626(7) 0.9073(8) 0.0377(15) Uani 0.538(4) 1 d . . P A 1
H11A H 0.9230 0.4708 0.9570 0.045 Uiso 0.538(4) 1 calc R U P A 1
H11B H 0.9627 0.6188 0.9886 0.045 Uiso 0.538(4) 1 calc R U P A 1
C12 C 0.9752(4) 0.5279(9) 0.7701(9) 0.0388(16) Uani 0.538(4) 1 d . . P A 1
H12A H 0.9784 0.6166 0.7047 0.047 Uiso 0.538(4) 1 calc R U P A 1
H12B H 1.0193 0.5009 0.8130 0.047 Uiso 0.538(4) 1 calc R U P A 1
C13 C 0.8995(3) 0.4574(6) 0.5558(7) 0.0306(14) Uani 0.538(4) 1 d . . P A 1
H13A H 0.9156 0.5311 0.4835 0.037 Uiso 0.538(4) 1 calc R U P A 1
H13B H 0.8632 0.4999 0.6084 0.037 Uiso 0.538(4) 1 calc R U P A 1
C14 C 0.8779(4) 0.3221(8) 0.4643(9) 0.0369(15) Uani 0.538(4) 1 d . . P A 1
H14A H 0.9127 0.2861 0.4019 0.044 Uiso 0.538(4) 1 calc R U P A 1
H14B H 0.8666 0.2444 0.5380 0.044 Uiso 0.538(4) 1 calc R U P A 1
C15 C 0.7776(4) 0.2478(7) 0.3183(10) 0.0314(15) Uani 0.538(4) 1 d . . P A 1
H15A H 0.7725 0.1865 0.4128 0.038 Uiso 0.538(4) 1 calc R U P A 1
H15B H 0.7942 0.1859 0.2351 0.038 Uiso 0.538(4) 1 calc R U P A 1
C16 C 0.7132(5) 0.3122(9) 0.2575(11) 0.0304(18) Uani 0.538(4) 1 d . . P A 1
H16A H 0.7190 0.3834 0.1720 0.036 Uiso 0.538(4) 1 calc R U P A 1
H16B H 0.6839 0.2344 0.2135 0.036 Uiso 0.538(4) 1 calc R U P A 1
N1' N 0.5263(3) 0.4649(7) 0.0188(9) 0.0226(14) Uani 0.462(4) 1 d . . P A 2
O3' O 0.8724(2) 0.7519(5) 0.7603(6) 0.0308(12) Uani 0.462(4) 1 d . . P A 2
O4' O 0.9081(2) 0.4583(5) 0.6892(5) 0.0236(11) Uani 0.462(4) 1 d . . P A 2
O5' O 0.8310(3) 0.3118(6) 0.4361(7) 0.0322(12) Uani 0.462(4) 1 d . . P A 2
O6' O 0.6951(8) 0.3486(13) 0.4210(15) 0.025(2) Uani 0.462(4) 1 d . . P A 2
C1' C 0.5535(3) 0.4908(7) 0.1755(6) 0.0176(15) Uani 0.462(4) 1 d G U P A 2
C2' C 0.5285(3) 0.5801(8) 0.2878(9) 0.0191(18) Uani 0.462(4) 1 d G . P A 2
H2B H 0.4900 0.6333 0.2607 0.023 Uiso 0.462(4) 1 calc R U P A 2
C3' C 0.5597(5) 0.5914(10) 0.4399(8) 0.023(2) Uani 0.462(4) 1 d G . P A 2
H3B H 0.5426 0.6524 0.5167 0.027 Uiso 0.462(4) 1 calc R U P A 2
C4' C 0.6161(5) 0.5135(12) 0.4796(8) 0.020(2) Uani 0.462(4) 1 d G U P A 2
C5' C 0.6411(4) 0.4242(10) 0.3673(10) 0.0183(18) Uani 0.462(4) 1 d G . P A 2
C6' C 0.6098(3) 0.4129(7) 0.2152(8) 0.0196(17) Uani 0.462(4) 1 d G . P A 2
H6B H 0.6269 0.3519 0.1385 0.024 Uiso 0.462(4) 1 calc R U P A 2
C9' C 0.7847(8) 0.749(2) 0.935(3) 0.049(6) Uani 0.462(4) 1 d D U P A 2
H9'A H 0.8038 0.6592 0.9830 0.059 Uiso 0.462(4) 1 calc R U P A 2
H9'B H 0.7655 0.8063 1.0188 0.059 Uiso 0.462(4) 1 calc R U P A 2
C10' C 0.8343(3) 0.8372(8) 0.8586(9) 0.0375(17) Uani 0.462(4) 1 d D . P A 2
H10C H 0.8122 0.9148 0.7931 0.045 Uiso 0.462(4) 1 calc R U P A 2
H10D H 0.8631 0.8847 0.9429 0.045 Uiso 0.462(4) 1 calc R U P A 2
C11' C 0.9203(4) 0.6701(7) 0.8460(8) 0.0290(15) Uani 0.462(4) 1 d . . P A 2
H11C H 0.9011 0.6122 0.9288 0.035 Uiso 0.462(4) 1 calc R U P A 2
H11D H 0.9532 0.7357 0.8992 0.035 Uiso 0.462(4) 1 calc R U P A 2
C12' C 0.9507(4) 0.5717(9) 0.7350(10) 0.0296(16) Uani 0.462(4) 1 d . . P A 2
H12C H 0.9613 0.6268 0.6400 0.036 Uiso 0.462(4) 1 calc R U P A 2
H12D H 0.9912 0.5314 0.7879 0.036 Uiso 0.462(4) 1 calc R U P A 2
C13' C 0.9331(3) 0.3688(8) 0.5695(9) 0.0305(16) Uani 0.462(4) 1 d . . P A 2
H13C H 0.9752 0.3273 0.6104 0.037 Uiso 0.462(4) 1 calc R U P A 2
H13D H 0.9395 0.4278 0.4741 0.037 Uiso 0.462(4) 1 calc R U P A 2
C14' C 0.8860(4) 0.2491(8) 0.5272(9) 0.0347(17) Uani 0.462(4) 1 d . . P A 2
H14C H 0.9061 0.1739 0.4636 0.042 Uiso 0.462(4) 1 calc R U P A 2
H14D H 0.8726 0.2029 0.6249 0.042 Uiso 0.462(4) 1 calc R U P A 2
C15' C 0.7866(4) 0.2035(9) 0.3847(10) 0.0305(18) Uani 0.462(4) 1 d . . P A 2
H15C H 0.7744 0.1467 0.4771 0.037 Uiso 0.462(4) 1 calc R U P A 2
H15D H 0.8061 0.1363 0.3109 0.037 Uiso 0.462(4) 1 calc R U P A 2
C16' C 0.7286(5) 0.2741(11) 0.3026(12) 0.030(2) Uani 0.462(4) 1 d . . P A 2
H16C H 0.7415 0.3442 0.2222 0.036 Uiso 0.462(4) 1 calc R U P A 2
H16D H 0.7002 0.1999 0.2479 0.036 Uiso 0.462(4) 1 calc R U P A 2

loop_
_atom_site_aniso_label
_atom_site_aniso_U_11
_atom_site_aniso_U_22
_atom_site_aniso_U_33
_atom_site_aniso_U_23
_atom_site_aniso_U_13
_atom_site_aniso_U_12
O1 0.0228(9) 0.0273(10) 0.0246(10) -0.0068(8) -0.0003(8) 0.0038(8)
O2 0.0324(11) 0.0440(13) 0.0250(11) -0.0063(9) -0.0015(9) -0.0077(10)
C7 0.0256(14) 0.0264(14) 0.0244(14) -0.0025(11) 0.0095(11) 0.0003(11)
C8 0.0391(17) 0.0287(15) 0.0197(14) 0.0004(11) 0.0058(12) -0.0014(13)
N1 0.017(3) 0.021(2) 0.029(3) 0.000(2) 0.000(2) -0.003(2)
O3 0.024(2) 0.044(3) 0.030(2) 0.0078(18) 0.0016(17) -0.0058(19)
O4 0.037(3) 0.030(2) 0.049(3) 0.003(2) 0.010(2) 0.009(2)
O5 0.034(2) 0.021(2) 0.059(3) 0.003(2) 0.003(2) 0.0000(18)
O6 0.028(4) 0.021(4) 0.031(5) -0.003(3) 0.001(3) 0.004(3)
C1 0.010(3) 0.018(3) 0.031(3) 0.002(3) 0.001(2) 0.002(2)
C2 0.016(3) 0.016(3) 0.042(5) -0.002(3) 0.002(3) 0.001(2)
C3 0.021(3) 0.013(4) 0.028(3) 0.005(3) 0.001(3) -0.004(2)
C4 0.019(4) 0.009(3) 0.024(4) -0.002(2) 0.000(3) -0.004(2)
C5 0.020(3) 0.018(4) 0.038(4) 0.000(3) -0.005(3) 0.000(3)
C6 0.018(4) 0.016(3) 0.034(3) -0.004(3) 0.011(3) 0.002(3)
C9 0.023(4) 0.022(4) 0.019(4) -0.003(3) -0.010(3) 0.001(3)
C10 0.027(3) 0.035(3) 0.027(3) 0.002(2) -0.003(2) -0.005(2)
C11 0.026(3) 0.037(3) 0.048(4) 0.007(3) -0.007(3) -0.009(2)
C12 0.024(3) 0.046(4) 0.045(4) 0.001(3) -0.002(3) -0.004(3)
C13 0.028(3) 0.022(3) 0.044(4) 0.002(2) 0.012(2) 0.002(2)
C14 0.039(4) 0.029(3) 0.045(4) 0.000(3) 0.020(3) 0.006(3)
C15 0.037(4) 0.016(3) 0.041(4) -0.008(3) 0.005(3) 0.005(3)
C16 0.031(4) 0.021(4) 0.039(5) -0.008(3) 0.002(3) 0.005(3)
N1' 0.019(3) 0.029(3) 0.019(3) 0.002(3) -0.001(3) -0.002(3)
O3' 0.026(2) 0.029(2) 0.037(3) -0.002(2) 0.0012(19) 0.0016(18)
O4' 0.029(2) 0.021(2) 0.022(2) -0.0013(17) 0.0122(18) 0.0023(19)
O5' 0.044(4) 0.019(3) 0.034(3) -0.007(2) 0.010(3) 0.007(2)
O6' 0.030(4) 0.024(5) 0.021(5) -0.005(3) 0.002(3) 0.010(3)
C1' 0.008(3) 0.022(4) 0.024(3) 0.006(3) 0.004(3) 0.003(3)
C2' 0.012(3) 0.022(4) 0.023(4) 0.006(4) -0.001(3) -0.005(3)
C3' 0.019(4) 0.017(5) 0.032(4) -0.005(3) 0.006(3) -0.008(3)
C4' 0.015(4) 0.020(5) 0.024(5) 0.009(3) 0.004(3) -0.005(3)
C5' 0.019(4) 0.018(5) 0.019(4) -0.001(3) 0.005(3) -0.002(3)
C6' 0.019(4) 0.021(4) 0.020(3) -0.009(3) 0.008(3) 0.000(3)
C9' 0.046(7) 0.062(11) 0.042(8) -0.017(7) 0.011(5) -0.002(6)
C10' 0.031(4) 0.031(4) 0.050(4) -0.016(3) -0.003(3) 0.001(3)
C11' 0.032(4) 0.026(3) 0.028(3) 0.001(3) -0.001(3) -0.005(3)
C12' 0.019(4) 0.032(4) 0.036(4) 0.008(3) -0.002(3) -0.002(3)
C13' 0.037(4) 0.031(4) 0.025(4) -0.002(3) 0.015(3) 0.018(3)
C14' 0.050(5) 0.019(3) 0.036(4) 0.001(3) 0.006(3) 0.014(3)
C15' 0.051(5) 0.017(4) 0.025(4) -0.009(3) 0.010(4) 0.009(3)
C16' 0.039(7) 0.021(5) 0.029(5) -0.012(4) 0.000(4) 0.003(4)

loop_
_atom_type_symbol
_atom_type_description
_atom_type_scat_dispersion_real
_atom_type_scat_dispersion_imag
_atom_type_scat_source
C C 0.0033 0.0016 'International Tables Vol C Tables 4.2.6.8 and 6.1.1.4'
H H 0.0000 0.0000 'International Tables Vol C Tables 4.2.6.8 and 6.1.1.4'
N N 0.0061 0.0033 'International Tables Vol C Tables 4.2.6.8 and 6.1.1.4'
O O 0.0106 0.0060 'International Tables Vol C Tables 4.2.6.8 and 6.1.1.4'

loop_
_geom_angle_atom_site_label_1
_geom_angle_atom_site_label_2
_geom_angle_atom_site_label_3
_geom_angle
_geom_angle_site_symmetry_1
_geom_angle_site_symmetry_3
_geom_angle_publ_flag
C4' O1 C7 123.4(4) . . ?
C4 O1 C7 113.3(4) . . ?
C8 O2 C9' 107.2(8) . . ?
C8 O2 C9 116.4(7) . . ?
O1 C7 C8 108.3(2) . . ?
O2 C8 C7 107.8(2) . . ?
N1 N1 C1 115.1(8) 3_665 . ?
C10 O3 C11 113.2(4) . . ?
C13 O4 C12 114.0(5) . . ?
C15 O5 C14 115.1(6) . . ?
C5 O6 C16 118.0(9) . . ?
C2 C1 C6 120.0 . . ?
C2 C1 N1 116.3(5) . . ?
C6 C1 N1 123.7(5) . . ?
C3 C2 C1 120.0 . . ?
C2 C3 C4 120.0 . . ?
O1 C4 C5 115.2(6) . . ?
O1 C4 C3 124.7(6) . . ?
C5 C4 C3 120.0 . . ?
O6 C5 C6 125.4(7) . . ?
O6 C5 C4 114.6(7) . . ?
C6 C5 C4 120.0 . . ?
C5 C6 C1 120.0 . . ?
O2 C9 C10 115.2(10) . . ?
O3 C10 C9 110.4(7) . . ?
O3 C11 C12 111.5(5) . . ?
O4 C12 C11 114.0(6) . . ?
O4 C13 C14 106.2(5) . . ?
O5 C14 C13 106.4(5) . . ?
O5 C15 C16 109.3(6) . . ?
O6 C16 C15 108.1(7) . . ?
N1' N1' C1' 114.1(9) 3_665 . ?
C11' O3' C10' 113.7(5) . . ?
C12' O4' C13' 111.1(5) . . ?
C15' O5' C14' 110.7(6) . . ?
C5' O6' C16' 116.6(10) . . ?
C2' C1' C6' 120.0 . . ?
C2' C1' N1' 126.5(5) . . ?
C6' C1' N1' 113.5(5) . . ?
C1' C2' C3' 120.0 . . ?
C4' C3' C2' 120.0 . . ?
O1 C4' C3' 122.5(6) . . ?
O1 C4' C5' 117.1(6) . . ?
C3' C4' C5' 120.0 . . ?
O6' C5' C6' 124.9(8) . . ?
O6' C5' C4' 115.0(8) . . ?
C6' C5' C4' 120.0 . . ?
C5' C6' C1' 120.0 . . ?
O2 C9' C10' 103.7(14) . . ?
O3' C10' C9' 113.1(10) . . ?
O3' C11' C12' 109.1(6) . . ?
O4' C12' C11' 109.4(6) . . ?
O4' C13' C14' 108.6(5) . . ?
O5' C14' C13' 107.8(6) . . ?
O5' C15' C16' 108.7(7) . . ?
O6' C16' C15' 108.0(8) . . ?

loop_
_geom_bond_atom_site_label_1
_geom_bond_atom_site_label_2
_geom_bond_distance
_geom_bond_site_symmetry_2
_geom_bond_publ_flag
O1 C4' 1.357(6) . ?
O1 C4 1.379(5) . ?
O1 C7 1.426(3) . ?
O2 C8 1.401(4) . ?
O2 C9' 1.42(2) . ?
O2 C9 1.452(13) . ?
C7 C8 1.503(4) . ?
N1 N1 1.249(11) 3_665 ?
N1 C1 1.419(8) . ?
O3 C10 1.396(7) . ?
O3 C11 1.419(7) . ?
O4 C13 1.411(8) . ?
O4 C12 1.427(9) . ?
O5 C15 1.434(8) . ?
O5 C14 1.443(9) . ?
O6 C5 1.381(10) . ?
O6 C16 1.423(16) . ?
C1 C2 1.3900 . ?
C1 C6 1.3900 . ?
C2 C3 1.3900 . ?
C3 C4 1.3900 . ?
C4 C5 1.3900 . ?
C5 C6 1.3900 . ?
C9 C10 1.520(13) . ?
C11 C12 1.510(10) . ?
C13 C14 1.511(9) . ?
C15 C16 1.514(9) . ?
N1' N1' 1.288(13) 3_665 ?
N1' C1' 1.411(10) . ?
O3' C11' 1.398(8) . ?
O3' C10' 1.432(8) . ?
O4' C12' 1.401(8) . ?
O4' C13' 1.436(7) . ?
O5' C15' 1.402(10) . ?
O5' C14' 1.442(9) . ?
O6' C5' 1.365(11) . ?
O6' C16' 1.441(18) . ?
C1' C2' 1.3900 . ?
C1' C6' 1.3900 . ?
C2' C3' 1.3900 . ?
C3' C4' 1.3900 . ?
C4' C5' 1.3900 . ?
C5' C6' 1.3900 . ?
C9' C10' 1.502(17) . ?
C11' C12' 1.484(11) . ?
C13' C14' 1.495(11) . ?
C15' C16' 1.487(11) . ?
